data_7217925
loop_
_publ_author_name
'Arlin, Jean-Baptiste'
'Bhardwaj, Rajni M.'
'Johnston, Andrea'
'Miller, Gary J.'
'Bardin, Julie'
'MacDougall, Fiona'
'Fernandes, Philippe'
'Shankland, Kenneth'
'David, William I. F.'
'Florence, Alastair J.'

_publ_section_title
;
 Structure and stability of two polymorphs of creatine and its monohydrate
;
_journal_issue 35
_journal_name_full CrystEngComm
_journal_page_first 8197
_journal_paper_doi 10.1039/C4CE00508B
_journal_volume 16
_journal_year 2014
_chemical_formula_moiety 'C4 H9 N3 O2, C H2 O2'
_chemical_formula_sum 'C5 H11 N3 O4'
_chemical_formula_weight 177.17
_chemical_name_common 'Creatine formic acid solvate'
_space_group_IT_number 33
_symmetry_cell_setting orthorhombic
_symmetry_space_group_name_Hall 'P 2c -2n'
_symmetry_space_group_name_H-M 'P n a 21'
_atom_sites_solution_hydrogens geom
_atom_sites_solution_primary direct
_atom_sites_solution_secondary difmap
_audit_creation_method SHELXL-97
_cell_angle_alpha 90.00
_cell_angle_beta 90.00
_cell_angle_gamma 90.00
_cell_formula_units_Z 4
_cell_length_a 17.4929(14)
_cell_length_b 4.7791(4)
_cell_length_c 10.1101(8)
_cell_measurement_reflns_used 1864
_cell_measurement_temperature 123(2)
_cell_measurement_theta_max 32.17
_cell_measurement_theta_min 3.08
_cell_volume 845.21(12)
_computing_cell_refinement 'Bruker SMART'
_computing_data_collection 'Bruker SMART'
_computing_data_reduction 'Bruker SAINT'
_computing_molecular_graphics 'Bruker SHELXTL'
_computing_publication_material 'Bruker SHELXTL'
_computing_structure_refinement 'SHELXL-97 (Sheldrick)'
_computing_structure_solution 'Bruker SHELXTL'
_diffrn_ambient_temperature 123(2)
_diffrn_measured_fraction_theta_full 0.993
_diffrn_measured_fraction_theta_max 0.941
_diffrn_measurement_device_type 'CCD area detector'
_diffrn_measurement_method 'phi and omega scans'
_diffrn_radiation_monochromator graphite
_diffrn_radiation_source 'sealed tube'
_diffrn_radiation_type MoK\a
_diffrn_radiation_wavelength 0.71073
_diffrn_reflns_av_R_equivalents 0.0316
_diffrn_reflns_av_sigmaI/netI 0.0447
_diffrn_reflns_limit_h_max 24
_diffrn_reflns_limit_h_min -27
_diffrn_reflns_limit_k_max 7
_diffrn_reflns_limit_k_min -5
_diffrn_reflns_limit_l_max 15
_diffrn_reflns_limit_l_min -15
_diffrn_reflns_number 6976
_diffrn_reflns_theta_full 26.00
_diffrn_reflns_theta_max 34.25
_diffrn_reflns_theta_min 2.33
_exptl_absorpt_coefficient_mu 0.120
_exptl_absorpt_correction_T_max 1.000000
_exptl_absorpt_correction_T_min 0.791009
_exptl_absorpt_correction_type multi-scan
_exptl_absorpt_process_details SADABS
_exptl_crystal_colour colourless
_exptl_crystal_density_diffrn 1.392
_exptl_crystal_density_method 'not measured'
_exptl_crystal_description 'Cut slab'
_exptl_crystal_F_000 376
_exptl_crystal_size_max 0.29
_exptl_crystal_size_mid 0.12
_exptl_crystal_size_min 0.08
_refine_diff_density_max 0.274
_refine_diff_density_min -0.271
_refine_diff_density_rms 0.051
_refine_ls_abs_structure_details 'Flack H D (1983), Acta Cryst. A39, 876-881'
_refine_ls_abs_structure_Flack -0.5(10)
_refine_ls_extinction_method none
_refine_ls_goodness_of_fit_ref 1.013
_refine_ls_hydrogen_treatment mixed
_refine_ls_matrix_type full
_refine_ls_number_parameters 129
_refine_ls_number_reflns 3138
_refine_ls_number_restraints 1
_refine_ls_restrained_S_all 1.013
_refine_ls_R_factor_all 0.0595
_refine_ls_R_factor_gt 0.0397
_refine_ls_shift/su_max 0.001
_refine_ls_shift/su_mean 0.000
_refine_ls_structure_factor_coef Fsqd
_refine_ls_weighting_details 'calc w=1/[\s^2^(Fo^2^)+(0.0439P)^2^+0.0825P] where P=(Fo^2^+2Fc^2^)/3'
_refine_ls_weighting_scheme calc
_refine_ls_wR_factor_gt 0.0831
_refine_ls_wR_factor_ref 0.0934
_reflns_number_gt 2502
_reflns_number_total 3138
_reflns_threshold_expression >2sigma(I)
_cod_duplicate_entry 7215664
_cod_data_source_file c4ce00508b2.cif
_cod_data_source_block creatine_formicacid_solvate
_cod_original_sg_symbol_H-M Pna21
_cod_database_code 7217925

loop_
_symmetry_equiv_pos_as_xyz
'x, y, z'
'-x, -y, z+1/2'
'x+1/2, -y+1/2, z'
'-x+1/2, y+1/2, z+1/2'

loop_
_atom_site_label
_atom_site_type_symbol
_atom_site_fract_x
_atom_site_fract_y
_atom_site_fract_z
_atom_site_U_iso_or_equiv
_atom_site_adp_type
_atom_site_occupancy
_atom_site_symmetry_multiplicity
_atom_site_calc_flag
_atom_site_refinement_flags
O1 O 0.18924(6) 0.4081(2) 0.31388(10) 0.0200(2) Uani 1 1 d .
O2 O 0.15049(6) 0.6539(2) 0.13964(9) 0.0227(2) Uani 1 1 d .
O3 O 0.07484(7) 0.0019(2) 1.00239(12) 0.0272(2) Uani 1 1 d .
O4 O 0.10067(7) 0.2782(3) 0.83326(11) 0.0305(3) Uani 1 1 d .
N1 N 0.21487(7) 0.9771(3) 0.50372(12) 0.0190(2) Uani 1 1 d .
N2 N 0.18546(8) 0.6671(3) 0.66881(11) 0.0194(3) Uani 1 1 d .
N3 N 0.10353(7) 0.7139(2) 0.48925(10) 0.0156(2) Uani 1 1 d .
C1 C 0.16748(8) 0.7847(3) 0.55374(13) 0.0154(2) Uani 1 1 d .
C2 C 0.05193(9) 0.5041(3) 0.54511(15) 0.0208(3) Uani 1 1 d .
H2A H 0.0082 0.4777 0.4858 0.031 Uiso 1 1 calc R
H2B H 0.0337 0.5676 0.6317 0.031 Uiso 1 1 calc R
H2C H 0.0793 0.3264 0.5553 0.031 Uiso 1 1 calc R
C3 C 0.09676(8) 0.7746(3) 0.34781(12) 0.0160(2) Uani 1 1 d .
H3A H 0.1084 0.9748 0.3328 0.019 Uiso 1 1 calc R
H3B H 0.0433 0.7417 0.3198 0.019 Uiso 1 1 calc R
C4 C 0.15005(8) 0.5966(3) 0.26185(12) 0.0156(2) Uani 1 1 d .
C5 C 0.12195(9) 0.1151(3) 0.91749(14) 0.0207(3) Uani 1 1 d .
H5 H 0.1746 0.0680 0.9219 0.025 Uiso 1 1 calc R
H1C H 0.0990(12) -0.126(4) 1.050(2) 0.032(5) Uiso 1 1 d .
H1N H 0.1957(12) 1.100(5) 0.446(2) 0.036(6) Uiso 1 1 d .
H2N H 0.2566(12) 1.012(4) 0.549(2) 0.022(4) Uiso 1 1 d .
H3N H 0.2257(11) 0.732(4) 0.7092(17) 0.017(4) Uiso 1 1 d .
H4N H 0.1615(12) 0.540(4) 0.694(2) 0.024(5) Uiso 1 1 d .

loop_
_atom_site_aniso_label
_atom_site_aniso_U_11
_atom_site_aniso_U_22
_atom_site_aniso_U_33
_atom_site_aniso_U_23
_atom_site_aniso_U_13
_atom_site_aniso_U_12
O1 0.0236(5) 0.0196(5) 0.0167(4) 0.0058(4) 0.0023(4) 0.0051(4)
O2 0.0267(6) 0.0285(6) 0.0128(4) 0.0061(4) 0.0022(4) 0.0067(4)
O3 0.0214(5) 0.0323(6) 0.0279(5) 0.0174(5) 0.0026(4) 0.0034(5)
O4 0.0282(6) 0.0359(7) 0.0275(6) 0.0179(5) 0.0003(5) -0.0005(5)
N1 0.0203(6) 0.0196(6) 0.0171(5) 0.0063(5) -0.0045(5) -0.0033(5)
N2 0.0238(7) 0.0201(6) 0.0144(5) 0.0060(4) -0.0042(4) -0.0049(5)
N3 0.0158(6) 0.0185(5) 0.0124(4) 0.0026(4) 0.0009(4) -0.0006(4)
C1 0.0188(6) 0.0147(6) 0.0127(5) 0.0016(5) 0.0009(4) 0.0016(5)
C2 0.0187(7) 0.0232(7) 0.0204(5) 0.0047(5) 0.0008(5) -0.0037(5)
C3 0.0167(6) 0.0184(6) 0.0128(5) 0.0030(5) -0.0018(5) 0.0018(5)
C4 0.0170(6) 0.0163(6) 0.0135(5) 0.0031(5) -0.0001(4) -0.0019(5)
C5 0.0173(6) 0.0249(7) 0.0200(6) 0.0051(6) -0.0015(5) -0.0011(6)

loop_
_atom_type_symbol
_atom_type_description
_atom_type_scat_dispersion_real
_atom_type_scat_dispersion_imag
_atom_type_scat_source
O O 0.0106 0.0060 'International Tables Vol C Tables 4.2.6.8 and 6.1.1.4'
N N 0.0061 0.0033 'International Tables Vol C Tables 4.2.6.8 and 6.1.1.4'
C C 0.0033 0.0016 'International Tables Vol C Tables 4.2.6.8 and 6.1.1.4'
H H 0.0000 0.0000 'International Tables Vol C Tables 4.2.6.8 and 6.1.1.4'

loop_
_geom_angle_atom_site_label_1
_geom_angle_atom_site_label_2
_geom_angle_atom_site_label_3
_geom_angle
C5 O3 H1C 110.1(13)
C1 N1 H1N 117.8(14)
C1 N1 H2N 116.4(13)
H1N N1 H2N 122(2)
C1 N2 H3N 116.8(12)
C1 N2 H4N 119.0(15)
H3N N2 H4N 124.1(19)
C1 N3 C2 120.07(11)
C1 N3 C3 119.56(11)
C2 N3 C3 117.58(11)
N2 C1 N1 118.35(13)
N2 C1 N3 121.14(12)
N1 C1 N3 120.51(11)
N3 C2 H2A 109.5
N3 C2 H2B 109.5
H2A C2 H2B 109.5
N3 C2 H2C 109.5
H2A C2 H2C 109.5
H2B C2 H2C 109.5
N3 C3 C4 113.26(11)
N3 C3 H3A 108.9
C4 C3 H3A 108.9
N3 C3 H3B 108.9
C4 C3 H3B 108.9
H3A C3 H3B 107.7
O1 C4 O2 124.33(13)
O1 C4 C3 119.72(11)
O2 C4 C3 115.95(12)
O4 C5 O3 122.25(15)
O4 C5 H5 118.9
O3 C5 H5 118.9

loop_
_geom_bond_atom_site_label_1
_geom_bond_atom_site_label_2
_geom_bond_distance
O1 C4 1.2484(16)
O2 C4 1.2655(15)
O3 C5 1.3071(18)
O3 H1C 0.89(2)
O4 C5 1.2129(18)
N1 C1 1.3374(18)
N1 H1N 0.90(2)
N1 H2N 0.88(2)
N2 C1 1.3297(17)
N2 H3N 0.870(19)
N2 H4N 0.78(2)
N3 C1 1.3383(18)
N3 C2 1.4627(18)
N3 C3 1.4639(16)
C2 H2A 0.9800
C2 H2B 0.9800
C2 H2C 0.9800
C3 C4 1.5322(19)
C3 H3A 0.9900
C3 H3B 0.9900
C5 H5 0.9500

loop_
_geom_torsion_atom_site_label_1
_geom_torsion_atom_site_label_2
_geom_torsion_atom_site_label_3
_geom_torsion_atom_site_label_4
_geom_torsion
C2 N3 C1 N2 0.0(2)
C3 N3 C1 N2 -160.64(13)
C2 N3 C1 N1 -179.73(13)
C3 N3 C1 N1 19.60(19)
C1 N3 C3 C4 68.96(15)
C2 N3 C3 C4 -92.18(15)
N3 C3 C4 O1 5.08(18)
N3 C3 C4 O2 -175.25(13)
